data_9008043
loop_
_publ_author_name
'Harker, D.'

_publ_section_title
;
 The crystal structure of the mineral tetradymite, Bi2Te2S
;
_journal_name_full 'Zeitschrift fur Kristallographie'
_journal_page_first 175
_journal_page_last 181
_journal_volume 89
_journal_year 1934
_chemical_compound_source Hungary
_chemical_formula_sum 'Bi2 S Te2'
_chemical_name_mineral Tetradymite
_space_group_IT_number 148
_symmetry_space_group_name_Hall '-P 3*'
_symmetry_space_group_name_H-M 'R -3 :R'
_cell_angle_alpha 24.17
_cell_angle_beta 24.17
_cell_angle_gamma 24.17
_cell_length_a 10.33
_cell_length_b 10.33
_cell_length_c 10.33
_cell_formula_units_Z 1
_cell_volume 162.410
_database_code_amcsd 0010544
_exptl_crystal_density_diffrn 7.210
_cod_original_sg_symbol_H-M 'R -3'
_cod_original_formula_sum 'Bi2 Te2 S'
_cod_database_code 9008043

loop_
_space_group_symop_operation_xyz
x,y,z
-z,-x,-y
y,z,x
-x,-y,-z
z,x,y
-y,-z,-x

loop_
_atom_site_label
_atom_site_fract_x
_atom_site_fract_y
_atom_site_fract_z
Bi 0.39200 0.39200 0.39200
Te 0.78800 0.78800 0.78800
S 0.00000 0.00000 0.00000

loop_
_cod_related_entry_id
_cod_related_entry_database
_cod_related_entry_code
1 AMCSD 0010544
